data_2204000
loop_
_publ_author_name
'Dege, Necmi'
'Andac, Omer'
'Cans\?iz,  Ahmet'
'\,Cetin, Ahmet'
'\,Sekerci, Memet'
'Din\,cer, Muharrem'

_publ_section_title
;
 5-(Furan-2-yl)-4-(<i>p</i>-tolyl)-2,4-dihydro-1,2,4-triazole-3-thione
;
_journal_issue 8
_journal_name_full 'Acta Crystallographica Section E'
_journal_page_first o1405
_journal_page_last o1407
_journal_paper_doi 10.1107/S1600536804017660
_journal_volume 60
_journal_year 2004
_chemical_formula_iupac 'C13 H11 N3 O1 S1'
_chemical_formula_moiety 'C13 H11 N3 O1 S1'
_chemical_formula_structural 'C13 H11 N3 O1 S1'
_chemical_formula_sum 'C13 H11 N3 O S'
_chemical_formula_weight 257.31
_chemical_name_systematic
;
5-Furan-2-yl-4-p-tolyl-2,4-dihydro-1,2,4-triazole-3-thione
;
_space_group_IT_number 2
_symmetry_cell_setting triclinic
_symmetry_space_group_name_Hall '-P 1'
_symmetry_space_group_name_H-M 'P -1'
_atom_sites_solution_hydrogens geom
_atom_sites_solution_primary direct
_atom_sites_solution_secondary difmap
_audit_creation_method SHELXL-97
_cell_angle_alpha 91.796(15)
_cell_angle_beta 91.407(14)
_cell_angle_gamma 116.386(12)
_cell_formula_units_Z 2
_cell_length_a 8.5665(15)
_cell_length_b 8.7759(16)
_cell_length_c 9.5372(17)
_cell_measurement_reflns_used 7019
_cell_measurement_temperature 293(2)
_cell_measurement_theta_max 27
_cell_measurement_theta_min 2.14
_cell_volume 641.4(2)
_computing_cell_refinement X-AREA
_computing_data_collection 'X-AREA (Stoe & Cie, 2002)'
_computing_data_reduction 'X-RED32 (Stoe & Cie, 2002)'
_computing_molecular_graphics 'ORTEP-3 for Windows (Farrugia, 1997) and PLATON (Spek, 1997)'
_computing_publication_material 'WinGX (Farrugia, 1999)'
_computing_structure_refinement 'SHELXL97 (Sheldrick, 1997)'
_computing_structure_solution 'SHELXS97 (Sheldrick, 1997)'
_diffrn_ambient_temperature 293
_diffrn_detector_area_resol_mean 6.67
_diffrn_measured_fraction_theta_full 1.000
_diffrn_measured_fraction_theta_max 1.000
_diffrn_measurement_device_type 'Stoe IPDS-2'
_diffrn_measurement_method \w
_diffrn_radiation_monochromator 'plane graphite'
_diffrn_radiation_type MoK\a
_diffrn_radiation_wavelength 0.71073
_diffrn_reflns_av_R_equivalents 0.0897
_diffrn_reflns_av_sigmaI/netI 0.0840
_diffrn_reflns_limit_h_max 10
_diffrn_reflns_limit_h_min -10
_diffrn_reflns_limit_k_max 10
_diffrn_reflns_limit_k_min -10
_diffrn_reflns_limit_l_max 11
_diffrn_reflns_limit_l_min -11
_diffrn_reflns_number 8282
_diffrn_reflns_theta_full 26.00
_diffrn_reflns_theta_max 26.00
_diffrn_reflns_theta_min 2.59
_diffrn_standards_decay_% 0
_diffrn_standards_interval_count 0
_diffrn_standards_number 0
_exptl_absorpt_coefficient_mu 0.243
_exptl_absorpt_correction_T_max 0.9865
_exptl_absorpt_correction_T_min 0.9370
_exptl_absorpt_correction_type integration
_exptl_absorpt_process_details '(X-RED32; Stoe & Cie, 2002)'
_exptl_crystal_colour colorless
_exptl_crystal_density_diffrn 1.332
_exptl_crystal_density_method 'not measured'
_exptl_crystal_description prismatic
_exptl_crystal_F_000 268
_exptl_crystal_size_max 0.310
_exptl_crystal_size_mid 0.197
_exptl_crystal_size_min 0.070
_refine_diff_density_max 0.210
_refine_diff_density_min -0.206
_refine_ls_extinction_method none
_refine_ls_goodness_of_fit_ref 1.012
_refine_ls_hydrogen_treatment constr
_refine_ls_matrix_type full
_refine_ls_number_parameters 164
_refine_ls_number_reflns 2518
_refine_ls_number_restraints 0
_refine_ls_restrained_S_all 1.012
_refine_ls_R_factor_all 0.1117
_refine_ls_R_factor_gt 0.0575
_refine_ls_shift/su_max 0.020
_refine_ls_shift/su_mean 0.001
_refine_ls_structure_factor_coef Fsqd
_refine_ls_weighting_details 'calc w = 1/[\s^2^(Fo^2^)+(0.0375P)^2^] where P = (Fo^2^+2Fc^2^)/3'
_refine_ls_weighting_scheme calc
_refine_ls_wR_factor_gt 0.0961
_refine_ls_wR_factor_ref 0.1101
_reflns_number_gt 1539
_reflns_number_total 2518
_reflns_threshold_expression I>2\s(I)
_cod_data_source_file ci6403.cif
_cod_data_source_block III
_cod_original_formula_sum 'C13 H11 N3 O1 S1'
_cod_database_code 2204000
_cod_database_fobs_code 2204000

loop_
_symmetry_equiv_pos_as_xyz
'x, y, z'
'-x, -y, -z'

loop_
_atom_site_label
_atom_site_fract_x
_atom_site_fract_y
_atom_site_fract_z
_atom_site_U_iso_or_equiv
_atom_site_adp_type
_atom_site_calc_flag
_atom_site_refinement_flags
_atom_site_occupancy
_atom_site_type_symbol
S1 0.25912(11) 0.55761(10) 0.63531(11) 0.0547(3) Uani d . 1 S
O1 -0.2505(3) -0.2093(3) 0.6684(3) 0.0597(6) Uani d . 1 O
N1 -0.1485(3) 0.1165(3) 0.5907(3) 0.0437(6) Uani d . 1 N
N2 -0.0569(3) 0.2878(3) 0.5754(3) 0.0457(7) Uani d . 1 N
H2A -0.0997 0.3466 0.5329 0.055 Uiso calc R 1 H
N3 0.1163(3) 0.2180(3) 0.6889(3) 0.0394(6) Uani d . 1 N
C1 -0.2665(5) -0.3612(4) 0.7120(4) 0.0589(9) Uani d . 1 C
H1 -0.3680 -0.4631 0.7021 0.071 Uiso calc R 1 H
C2 -0.1198(5) -0.3446(4) 0.7698(4) 0.0581(9) Uani d . 1 C
H2 -0.0986 -0.4307 0.8070 0.070 Uiso calc R 1 H
C3 0.0010(4) -0.1705(4) 0.7652(4) 0.0568(9) Uani d . 1 C
H3 0.1166 -0.1201 0.7989 0.068 Uiso calc R 1 H
C4 -0.0839(4) -0.0929(4) 0.7028(3) 0.0394(7) Uani d . 1 C
C5 -0.0411(3) 0.0769(3) 0.6610(3) 0.0361(7) Uani d . 1 C
C6 0.1047(4) 0.3555(3) 0.6323(3) 0.0392(7) Uani d . 1 C
C7 0.2711(3) 0.2231(3) 0.7580(3) 0.0372(7) Uani d . 1 C
C8 0.3083(4) 0.2737(4) 0.8975(3) 0.0519(8) Uani d . 1 C
H8 0.2367 0.3082 0.9473 0.062 Uiso calc R 1 H
C9 0.4530(5) 0.2726(4) 0.9624(4) 0.0591(9) Uani d . 1 C
H9 0.4781 0.3068 1.0569 0.071 Uiso calc R 1 H
C10 0.5618(4) 0.2224(4) 0.8915(4) 0.0517(9) Uani d . 1 C
C11 0.5207(4) 0.1729(4) 0.7511(4) 0.0538(9) Uani d . 1 C
H11 0.5916 0.1375 0.7011 0.065 Uiso calc R 1 H
C12 0.3779(4) 0.1746(4) 0.6835(3) 0.0454(8) Uani d . 1 C
H12 0.3539 0.1432 0.5884 0.054 Uiso calc R 1 H
C13 0.7184(5) 0.2198(5) 0.9643(4) 0.0783(13) Uani d . 1 C
H13A 0.7442 0.2851 1.0518 0.117 Uiso calc R 1 H
H13B 0.8167 0.2683 0.9058 0.117 Uiso calc R 1 H
H13C 0.6941 0.1044 0.9818 0.117 Uiso calc R 1 H

loop_
_atom_site_aniso_label
_atom_site_aniso_U_11
_atom_site_aniso_U_22
_atom_site_aniso_U_33
_atom_site_aniso_U_12
_atom_site_aniso_U_13
_atom_site_aniso_U_23
S1 0.0471(5) 0.0372(4) 0.0757(7) 0.0159(4) -0.0154(4) 0.0039(4)
O1 0.0479(14) 0.0443(13) 0.0764(17) 0.0111(11) -0.0105(12) 0.0130(11)
N1 0.0356(14) 0.0407(14) 0.0543(17) 0.0167(12) -0.0037(12) 0.0041(12)
N2 0.0395(14) 0.0392(14) 0.0617(18) 0.0205(12) -0.0061(12) 0.0075(12)
N3 0.0343(13) 0.0387(13) 0.0467(16) 0.0177(11) -0.0021(11) 0.0037(11)
C1 0.057(2) 0.0377(18) 0.072(3) 0.0120(16) 0.0042(18) 0.0121(16)
C2 0.061(2) 0.0464(19) 0.071(3) 0.0263(17) 0.0072(18) 0.0161(17)
C3 0.0430(19) 0.0470(19) 0.078(3) 0.0173(16) -0.0062(17) 0.0159(17)
C4 0.0336(16) 0.0426(17) 0.0394(18) 0.0147(14) 0.0012(13) 0.0025(13)
C5 0.0324(16) 0.0403(16) 0.0369(17) 0.0174(14) -0.0001(13) 0.0035(13)
C6 0.0438(17) 0.0382(16) 0.0411(19) 0.0234(14) -0.0008(14) 0.0009(13)
C7 0.0321(15) 0.0354(15) 0.0428(19) 0.0139(12) -0.0028(13) 0.0053(13)
C8 0.061(2) 0.062(2) 0.045(2) 0.0391(18) -0.0004(16) -0.0034(16)
C9 0.066(2) 0.066(2) 0.045(2) 0.0302(19) -0.0148(18) -0.0022(17)
C10 0.0446(19) 0.0435(17) 0.065(2) 0.0182(15) -0.0119(17) 0.0119(16)
C11 0.0400(18) 0.063(2) 0.065(3) 0.0288(17) -0.0024(16) 0.0011(18)
C12 0.0422(18) 0.0550(19) 0.0402(19) 0.0232(15) -0.0003(14) -0.0028(15)
C13 0.057(2) 0.086(3) 0.092(3) 0.033(2) -0.025(2) 0.018(2)

loop_
_atom_type_symbol
_atom_type_description
_atom_type_scat_dispersion_real
_atom_type_scat_dispersion_imag
_atom_type_scat_source
C C 0.0033 0.0016 'International Tables Vol C Tables 4.2.6.8 and 6.1.1.4'
H H 0.0000 0.0000 'International Tables Vol C Tables 4.2.6.8 and 6.1.1.4'
N N 0.0061 0.0033 'International Tables Vol C Tables 4.2.6.8 and 6.1.1.4'
O O 0.0106 0.0060 'International Tables Vol C Tables 4.2.6.8 and 6.1.1.4'
S S 0.1246 0.1234 'International Tables Vol C Tables 4.2.6.8 and 6.1.1.4'

loop_
_geom_angle_atom_site_label_1
_geom_angle_atom_site_label_2
_geom_angle_atom_site_label_3
_geom_angle
_geom_angle_publ_flag
C1 O1 C4 106.5(2) yes
C5 N1 N2 104.1(2) yes
C6 N2 N1 114.0(2) yes
C6 N2 H2A 123.0 ?
N1 N2 H2A 123.0 ?
C5 N3 C6 107.6(2) yes
C5 N3 C7 127.2(2) yes
C6 N3 C7 125.0(2) yes
C2 C1 O1 110.7(3) ?
C2 C1 H1 124.6 ?
O1 C1 H1 124.6 ?
C1 C2 C3 107.0(3) ?
C1 C2 H2 126.5 ?
C3 C2 H2 126.5 ?
C4 C3 C2 106.5(3) ?
C4 C3 H3 126.8 ?
C2 C3 H3 126.8 ?
C3 C4 O1 109.3(3) ?
C3 C4 C5 136.2(3) ?
O1 C4 C5 114.5(2) ?
N1 C5 N3 111.0(2) yes
N1 C5 C4 123.6(3) yes
N3 C5 C4 125.5(2) yes
N2 C6 N3 103.2(2) yes
N2 C6 S1 129.2(2) yes
N3 C6 S1 127.6(2) yes
C12 C7 C8 120.7(3) ?
C12 C7 N3 119.4(3) ?
C8 C7 N3 119.9(3) ?
C7 C8 C9 119.1(3) ?
C7 C8 H8 120.5 ?
C9 C8 H8 120.5 ?
C8 C9 C10 121.9(3) ?
C8 C9 H9 119.0 ?
C10 C9 H9 119.0 ?
C9 C10 C11 117.4(3) ?
C9 C10 C13 121.3(3) ?
C11 C10 C13 121.2(3) ?
C12 C11 C10 121.7(3) ?
C12 C11 H11 119.1 ?
C10 C11 H11 119.1 ?
C7 C12 C11 119.2(3) ?
C7 C12 H12 120.4 ?
C11 C12 H12 120.4 ?
C10 C13 H13A 109.5 ?
C10 C13 H13B 109.5 ?
H13A C13 H13B 109.5 ?
C10 C13 H13C 109.5 ?
H13A C13 H13C 109.5 ?
H13B C13 H13C 109.5 ?

loop_
_geom_bond_atom_site_label_1
_geom_bond_atom_site_label_2
_geom_bond_distance
_geom_bond_publ_flag
S1 C6 1.675(3) yes
O1 C4 1.360(3) ?
N1 C5 1.298(3) yes
N2 C6 1.332(4) yes
N2 N1 1.366(3) yes
N2 H2A 0.86 ?
N3 C7 1.448(3) yes
C1 C2 1.305(5) ?
C1 O1 1.358(4) ?
C1 H1 0.93 ?
C2 C3 1.417(4) ?
C2 H2 0.93 ?
C3 H3 0.93 ?
C4 C3 1.338(4) ?
C4 C5 1.440(4) ?
C5 N3 1.378(4) yes
C6 N3 1.380(3) yes
C7 C12 1.372(4) ?
C8 C7 1.372(4) ?
C8 H8 0.93 ?
C9 C8 1.376(4) ?
C9 C10 1.378(5) ?
C9 H9 0.93 ?
C10 C11 1.382(5) ?
C11 C12 1.376(4) ?
C11 H11 0.93 ?
C12 H12 0.93 ?
C13 C10 1.505(4) ?
C13 H13A 0.96 ?
C13 H13B 0.96 ?
C13 H13C 0.96 ?

loop_
_geom_hbond_atom_site_label_D
_geom_hbond_atom_site_label_H
_geom_hbond_atom_site_label_A
_geom_hbond_site_symmetry_A
_geom_hbond_distance_DH
_geom_hbond_distance_HA
_geom_hbond_distance_DA
_geom_hbond_angle_DHA
N2 H2A S1 2_566 0.86 2.48 3.312(2) 164
C11 H11 N1 1_655 0.93 2.56 3.468(4) 165
C12 H12 O1 2_556 0.93 2.75 3.567(4) 147
C12 H12 N1 2_556 0.93 2.69 3.477(4) 143
C1 H1 CgP 1_445 0.93 2.85 3.663(4) 146
C3 H3 CgP 1_555 0.93 2.96 3.706(4) 138

loop_
_geom_torsion_atom_site_label_1
_geom_torsion_atom_site_label_2
_geom_torsion_atom_site_label_3
_geom_torsion_atom_site_label_4
_geom_torsion
C10 C9 C8 C7 0.1(5)
C2 C1 O1 C4 -0.5(4)
O1 C1 C2 C3 0.4(4)
C8 C9 C10 C11 0.2(5)
C8 C9 C10 C13 -179.2(3)
C1 O1 C4 C3 0.3(4)
C1 O1 C4 C5 178.5(3)
O1 C4 C3 C2 -0.1(4)
C5 C4 C3 C2 -177.7(3)
C1 C2 C3 C4 -0.2(4)
N1 N2 C6 N3 -0.6(3)
N1 N2 C6 S1 179.2(2)
C6 N2 N1 C5 0.9(3)
N2 N1 C5 N3 -0.8(3)
N2 N1 C5 C4 179.3(3)
C3 C4 C5 N1 174.6(4)
O1 C4 C5 N1 -3.0(4)
C3 C4 C5 N3 -5.3(6)
O1 C4 C5 N3 177.1(3)
N1 C5 N3 C6 0.5(3)
C4 C5 N3 C6 -179.6(3)
N1 C5 N3 C7 -176.4(3)
C4 C5 N3 C7 3.5(5)
N2 C6 N3 C5 0.1(3)
S1 C6 N3 C5 -179.7(2)
N2 C6 N3 C7 177.0(3)
S1 C6 N3 C7 -2.8(4)
C9 C8 C7 C12 -1.0(5)
C9 C8 C7 N3 178.0(3)
C5 N3 C7 C12 79.3(4)
C6 N3 C7 C12 -97.1(3)
C5 N3 C7 C8 -99.7(4)
C6 N3 C7 C8 83.9(4)
C9 C10 C11 C12 0.5(5)
C13 C10 C11 C12 179.9(3)
C8 C7 C12 C11 1.7(4)
N3 C7 C12 C11 -177.3(3)
C10 C11 C12 C7 -1.4(5)

loop_
_cod_related_entry_id
_cod_related_entry_database
_cod_related_entry_code
1 ChemSpider 613801
